data_7058100
loop_
_publ_author_name
'Gu, Ya-Nan'
'Yu, Hao'
'Lin, Li-Dan'
'Wu, Yan-Lan'
'Li, Zhong'
'Pan, Wen-Yue'
'He, Jiang'
'Chen, Ling'
'Li, Qi'
'Li, Xin-Xiong'

_publ_section_title
;
 Two rare Cr--Ln (Ln = Dy, Tb) heterometallic cluster substituted
 polyoxometalates featuring hexameric aggregates: hydrothermal syntheses,
 crystal structures and magnetic studies
;
_journal_issue 7
_journal_name_full 'New Journal of Chemistry'
_journal_page_first 3011
_journal_paper_doi 10.1039/C8NJ06327C
_journal_volume 43
_journal_year 2019
_chemical_formula_sum 'Cr3 Cs6 Dy3 Ge3 K4.5 Na7 O136.5 W30'
_chemical_formula_weight 9695.11
_space_group_crystal_system trigonal
_space_group_IT_number 148
_space_group_name_Hall '-R 3'
_space_group_name_H-M_alt 'R -3 :H'
_symmetry_space_group_name_Hall '-R 3'
_symmetry_space_group_name_H-M 'R -3 :H'
_audit_block_doi 10.25505/fiz.icsd.cc214b2m
_audit_creation_method SHELXL-2014/7
_audit_update_record
;
2018-12-15 deposited with the CCDC.
2019-01-16 downloaded from the CCDC.
;
_cell_angle_alpha 90
_cell_angle_beta 90
_cell_angle_gamma 120
_cell_formula_units_Z 6
_cell_length_a 29.0717(18)
_cell_length_b 29.0717(18)
_cell_length_c 32.901(2)
_cell_measurement_reflns_used 9814
_cell_measurement_temperature 173(2)
_cell_measurement_theta_max 28.35
_cell_measurement_theta_min 2.47
_cell_volume 24081(3)
_computing_structure_refinement 'SHELXL-2014/7 (Sheldrick, 2014)'
_diffrn_ambient_temperature 173(2)
_diffrn_measured_fraction_theta_full 0.991
_diffrn_measured_fraction_theta_max 0.954
_diffrn_measurement_device_type 'Bruker APEX-II CCD'
_diffrn_measurement_method '\f and \w scans'
_diffrn_radiation_type MoK\a
_diffrn_radiation_wavelength 0.71073
_diffrn_reflns_av_R_equivalents 0.0345
_diffrn_reflns_av_unetI/netI 0.0377
_diffrn_reflns_Laue_measured_fraction_full 0.991
_diffrn_reflns_Laue_measured_fraction_max 0.954
_diffrn_reflns_limit_h_max 38
_diffrn_reflns_limit_h_min -36
_diffrn_reflns_limit_k_max 28
_diffrn_reflns_limit_k_min -37
_diffrn_reflns_limit_l_max 43
_diffrn_reflns_limit_l_min -35
_diffrn_reflns_number 36313
_diffrn_reflns_point_group_measured_fraction_full 0.991
_diffrn_reflns_point_group_measured_fraction_max 0.954
_diffrn_reflns_theta_full 25.242
_diffrn_reflns_theta_max 28.374
_diffrn_reflns_theta_min 2.228
_exptl_absorpt_coefficient_mu 25.088
_exptl_absorpt_correction_T_max 0.4311
_exptl_absorpt_correction_T_min 0.1972
_exptl_absorpt_correction_type multi-scan
_exptl_crystal_colour green
_exptl_crystal_density_diffrn 4.011
_exptl_crystal_description block
_exptl_crystal_F_000 25023
_exptl_crystal_size_max 0.15
_exptl_crystal_size_mid 0.12
_exptl_crystal_size_min 0.12
_platon_squeeze_details ' ?'
_refine_diff_density_max 6.423
_refine_diff_density_min -5.456
_refine_diff_density_rms 0.449
_refine_ls_extinction_method none
_refine_ls_goodness_of_fit_ref 1.028
_refine_ls_hydrogen_treatment undef
_refine_ls_matrix_type full
_refine_ls_number_parameters 554
_refine_ls_number_reflns 12788
_refine_ls_number_restraints 306
_refine_ls_restrained_S_all 1.021
_refine_ls_R_factor_all 0.0452
_refine_ls_R_factor_gt 0.0376
_refine_ls_shift/su_max 0.001
_refine_ls_shift/su_mean 0.000
_refine_ls_structure_factor_coef Fsqd
_refine_ls_weighting_details 'w=1/[\s^2^(Fo^2^)+(0.0425P)^2^+3311.0315P] where P=(Fo^2^+2Fc^2^)/3'
_refine_ls_weighting_scheme calc
_refine_ls_wR_factor_gt 0.0953
_refine_ls_wR_factor_ref 0.0995
_reflns_Friedel_coverage 0.000
_reflns_number_gt 11194
_reflns_number_total 12788
_reflns_threshold_expression 'I > 2\s(I)'
_cod_data_source_file c8nj06327c2.cif
_cod_data_source_block 1
_cod_depositor_comments
;
Adding full bibliography for 7058100--7058101.cif.

2024-03-12
Z value and formula fixed to values more according to usual
chemical conventions.                 miguel
;
_cod_original_formula_sum 'Cr6 Cs12 Dy6 Ge6 K9 Na14 O273 W60'
_cod_original_formula_weight 19390.22
_cod_original_formula_units_Z 3
_cod_database_code 7058100
_shelx_shelxl_version_number 2014/7
_shelx_space_group_comment
;
The symmetry employed for this shelxl refinement is uniquely defined
by the following loop, which should always be used as a source of
symmetry information in preference to the above space-group names.
They are only intended as comments.
;

loop_
_space_group_symop_operation_xyz
'x, y, z'
'-y, x-y, z'
'-x+y, -x, z'
'x+2/3, y+1/3, z+1/3'
'-y+2/3, x-y+1/3, z+1/3'
'-x+y+2/3, -x+1/3, z+1/3'
'x+1/3, y+2/3, z+2/3'
'-y+1/3, x-y+2/3, z+2/3'
'-x+y+1/3, -x+2/3, z+2/3'
'-x, -y, -z'
'y, -x+y, -z'
'x-y, x, -z'
'-x+2/3, -y+1/3, -z+1/3'
'y+2/3, -x+y+1/3, -z+1/3'
'x-y+2/3, x+1/3, -z+1/3'
'-x+1/3, -y+2/3, -z+2/3'
'y+1/3, -x+y+2/3, -z+2/3'
'x-y+1/3, x+2/3, -z+2/3'

loop_
_atom_site_label
_atom_site_type_symbol
_atom_site_fract_x
_atom_site_fract_y
_atom_site_fract_z
_atom_site_U_iso_or_equiv
_atom_site_adp_type
_atom_site_occupancy
_atom_site_site_symmetry_order
_atom_site_calc_flag
_atom_site_refinement_flags_posn
_atom_site_refinement_flags_adp
_atom_site_refinement_flags_occupancy
_atom_site_disorder_assembly
_atom_site_disorder_group
Cr1 Cr 0.13487(6) 0.07975(6) -0.33961(5) 0.0042(3) Uani 1 1 d . . . . .
Dy1 Dy 0.00875(2) 0.15039(2) -0.38893(2) 0.00532(9) Uani 1 1 d . . . . .
Ge1 Ge 0.15819(4) 0.20079(4) -0.34554(3) 0.00361(18) Uani 1 1 d . . . . .
Na1 Na 0.4165(2) 0.3483(2) -0.47933(15) 0.0219(8) Uani 1 1 d . U . . .
Na2 Na 0.0000 0.0000 -0.2013(3) 0.0219(8) Uani 1 3 d S TU P . .
Na3 Na 0.3304(3) 0.1038(3) -0.4675(2) 0.0219(8) Uani 0.766(11) 1 d . U P A 1
Na3A Na 0.3526(9) 0.1358(11) -0.4765(7) 0.0219(8) Uani 0.234(11) 1 d . U P A 2
K1 K 0.03055(11) 0.23474(12) -0.50106(8) 0.0228(6) Uani 1 1 d . . . . .
K2 K 0.0000 0.0000 -0.5000 0.0118(11) Uani 1 6 d S T P . .
K3 K 0.0000 0.0000 -0.36774(11) 0.0050(6) Uani 1 3 d S T P . .
Cs1 Cs 0.36476(4) 0.40366(4) -0.32664(4) 0.0400(2) Uani 1 1 d . . . . .
Cs2 Cs 0.40151(3) 0.24767(3) -0.37779(2) 0.01925(15) Uani 1 1 d . . . . .
W1 W 0.21251(2) 0.28703(2) -0.26082(2) 0.01019(9) Uani 1 1 d . . . . .
W2 W 0.11373(2) 0.10932(2) -0.42797(2) 0.00312(8) Uani 1 1 d . . . . .
W3 W 0.23811(2) 0.14928(2) -0.39298(2) 0.00494(8) Uani 1 1 d . . . . .
W4 W 0.04572(2) 0.11449(2) -0.28877(2) 0.00541(8) Uani 1 1 d . . . . .
W5 W 0.14697(2) 0.24829(2) -0.44123(2) 0.00567(8) Uani 1 1 d . . . . .
W6 W 0.27193(2) 0.29146(2) -0.40687(2) 0.00705(9) Uani 1 1 d . . . . .
W7 W 0.28789(2) 0.24418(2) -0.30511(2) 0.00764(9) Uani 1 1 d . . . . .
W8 W 0.18099(2) 0.15860(2) -0.25047(2) 0.00796(9) Uani 1 1 d . . . . .
W9 W 0.07324(2) 0.23983(2) -0.30246(2) 0.00823(9) Uani 1 1 d . . . . .
W10 W 0.19584(2) 0.33380(2) -0.36136(2) 0.00940(9) Uani 1 1 d . . . . .
O1 O -0.0058(3) 0.1044(3) -0.3272(2) 0.0068(14) Uani 1 1 d . U . . .
O2 O 0.0730(3) 0.0799(3) -0.3171(2) 0.0070(14) Uani 1 1 d . U . . .
O3 O 0.1471(3) 0.1835(3) -0.4458(2) 0.0091(6) Uani 1 1 d . U . . .
O4 O 0.0921(3) 0.0777(3) -0.4744(2) 0.0087(14) Uani 1 1 d . U . . .
O5 O 0.2675(3) 0.1860(3) -0.3419(2) 0.0088(14) Uani 1 1 d . U . . .
O6 O 0.1711(3) 0.1099(3) -0.2886(2) 0.0081(14) Uani 1 1 d . U . . .
O7 O 0.1997(3) 0.0843(3) -0.3652(2) 0.0069(14) Uani 1 1 d . U . . .
O8 O 0.0588(3) 0.1131(3) -0.4081(2) 0.0065(13) Uani 1 1 d . U . . .
O9 O 0.2628(3) 0.3493(3) -0.3859(2) 0.0091(6) Uani 1 1 d . U . . .
O10 O 0.1853(3) 0.2535(3) -0.3794(2) 0.0050(13) Uani 1 1 d . U . . .
O11 O 0.0825(3) 0.2179(3) -0.4191(2) 0.0094(14) Uani 1 1 d . U . . .
O12 O 0.0427(3) 0.1785(3) -0.2690(2) 0.0111(15) Uani 1 1 d . U . . .
O13 O 0.0223(3) 0.2141(3) -0.3399(2) 0.0094(14) Uani 1 1 d . U . . .
O14 O 0.1903(3) 0.1236(3) -0.4360(2) 0.0091(6) Uani 1 1 d . U . . .
O15 O 0.0061(3) 0.0707(3) -0.2522(2) 0.0113(15) Uani 1 1 d . U . . .
O16 O 0.2280(3) 0.2836(3) -0.4510(2) 0.0100(15) Uani 1 1 d . U . . .
O17 O 0.2009(3) 0.2307(3) -0.2264(2) 0.0113(15) Uani 1 1 d . U . . .
O18 O 0.2913(3) 0.1456(3) -0.4119(2) 0.0109(15) Uani 1 1 d . U . . .
O19 O 0.2905(3) 0.2846(3) -0.3512(2) 0.0099(15) Uani 1 1 d . U . . .
O20 O 0.2838(3) 0.2964(3) -0.2721(2) 0.0119(15) Uani 1 1 d . U . . .
O21 O 0.1666(3) 0.3176(3) -0.4164(2) 0.0123(15) Uani 1 1 d . U . . .
O22 O 0.1417(3) 0.2625(3) -0.2689(2) 0.0124(15) Uani 1 1 d . U . . .
O23 O 0.2589(3) 0.2213(3) -0.4123(2) 0.0091(14) Uani 1 1 d . U . . .
O24 O 0.0566(3) 0.2800(3) -0.2745(3) 0.0155(16) Uani 1 1 d . U . . .
O25 O 0.1998(3) 0.2183(3) -0.3030(2) 0.0068(14) Uani 1 1 d . U . . .
O26 O 0.3538(3) 0.2642(3) -0.2990(3) 0.0142(16) Uani 1 1 d . U . . .
O27 O 0.1804(3) 0.1279(3) -0.2052(2) 0.0160(17) Uani 1 1 d . U . . .
O28 O 0.2317(4) 0.3374(4) -0.2251(3) 0.0204(18) Uani 1 1 d . U . . .
O29 O 0.3335(3) 0.3279(3) -0.4281(2) 0.0134(16) Uani 1 1 d . U . . .
O30 O 0.2049(3) 0.3968(3) -0.3580(2) 0.0091(6) Uani 1 1 d . U . . .
O31 O -0.0181(3) 0.2123(3) -0.4179(2) 0.0131(16) Uani 1 1 d . U . . .
O32 O 0.1048(3) 0.0528(3) -0.3947(2) 0.0055(13) Uani 1 1 d . U . . .
O33 O -0.0166(3) 0.1333(3) -0.4609(2) 0.0110(15) Uani 1 1 d . U . . .
O34 O 0.2591(3) 0.1947(3) -0.2615(2) 0.0108(15) Uani 1 1 d . U . . .
O35 O 0.1355(3) 0.2608(3) -0.4905(2) 0.0127(15) Uani 1 1 d . U . . .
O36 O 0.1272(3) 0.2935(3) -0.3394(2) 0.0108(15) Uani 1 1 d . U . . .
O37 O 0.2239(3) 0.3266(3) -0.3118(2) 0.0136(16) Uani 1 1 d . U . . .
O38 O 0.1128(3) 0.1472(3) -0.2551(2) 0.0095(14) Uani 1 1 d . U . . .
O39 O 0.1607(3) 0.1484(3) -0.3691(2) 0.0091(6) Uani 1 1 d . U . . .
O40 O 0.0943(3) 0.1835(3) -0.3322(2) 0.0059(13) Uani 1 1 d . U . . .
O1W O 0.0677(4) 0.3145(4) -0.4198(4) 0.042(3) Uani 1 1 d . U . . .
O2W O 0.1667 0.3333 -0.1667 0.030(3) Uani 1 2 d S U P . .
O3W O -0.0296(6) 0.1515(6) -0.2062(5) 0.065(4) Uani 1 1 d . U . . .
O4W O 0.3497(7) 0.2408(7) -0.4750(6) 0.077(5) Uani 1 1 d . U . . .
O5W O 0.3275(7) 0.0133(7) -0.4742(5) 0.076(5) Uani 1 1 d . U . . .
O6W O 0.2411(8) 0.2396(9) -0.1445(6) 0.095(6) Uani 1 1 d . U . . .

loop_
_atom_site_aniso_label
_atom_site_aniso_U_11
_atom_site_aniso_U_22
_atom_site_aniso_U_33
_atom_site_aniso_U_23
_atom_site_aniso_U_13
_atom_site_aniso_U_12
Cr1 0.0046(7) 0.0031(7) 0.0050(7) -0.0006(5) -0.0012(6) 0.0020(6)
Dy1 0.0050(2) 0.0049(2) 0.0067(2) 0.00026(16) 0.00152(16) 0.00295(17)
Ge1 0.0037(4) 0.0022(4) 0.0040(4) -0.0015(4) -0.0006(4) 0.0008(4)
Na1 0.0163(17) 0.038(2) 0.0179(16) -0.0100(16) -0.0125(14) 0.0180(16)
Na2 0.0163(17) 0.038(2) 0.0179(16) -0.0100(16) -0.0125(14) 0.0180(16)
Na3 0.0163(17) 0.038(2) 0.0179(16) -0.0100(16) -0.0125(14) 0.0180(16)
Na3A 0.0163(17) 0.038(2) 0.0179(16) -0.0100(16) -0.0125(14) 0.0180(16)
K1 0.0178(13) 0.0271(14) 0.0164(12) 0.0027(11) -0.0051(10) 0.0059(11)
K2 0.0073(15) 0.0073(15) 0.021(3) 0.000 0.000 0.0036(7)
K3 0.0034(9) 0.0034(9) 0.0081(16) 0.000 0.000 0.0017(5)
Cs1 0.0294(5) 0.0337(5) 0.0474(6) -0.0103(4) -0.0076(4) 0.0087(4)
Cs2 0.0162(3) 0.0229(4) 0.0184(4) -0.0033(3) -0.0030(3) 0.0096(3)
W1 0.00934(19) 0.00900(19) 0.0104(2) -0.00644(15) -0.00316(15) 0.00320(16)
W2 0.00225(16) 0.00334(16) 0.00382(17) -0.00101(13) -0.00088(13) 0.00142(13)
W3 0.00237(17) 0.00451(17) 0.00726(18) -0.00097(14) -0.00108(13) 0.00122(14)
W4 0.00524(17) 0.00620(18) 0.00408(17) -0.00152(14) -0.00008(14) 0.00233(14)
W5 0.00395(17) 0.00437(17) 0.00788(18) 0.00126(14) -0.00029(14) 0.00146(14)
W6 0.00391(17) 0.00493(18) 0.00978(19) 0.00038(14) -0.00103(14) 0.00031(14)
W7 0.00489(18) 0.00779(18) 0.00830(19) -0.00275(14) -0.00364(14) 0.00171(15)
W8 0.00733(18) 0.00930(19) 0.00544(18) -0.00216(14) -0.00298(14) 0.00280(15)
W9 0.00873(19) 0.00739(18) 0.00952(19) -0.00373(15) 0.00056(15) 0.00475(16)
W10 0.00977(19) 0.00438(18) 0.0131(2) -0.00176(15) -0.00025(15) 0.00284(15)
O1 0.006(3) 0.005(3) 0.007(3) 0.000(3) 0.000(3) 0.000(3)
O2 0.007(3) 0.008(3) 0.007(3) 0.001(3) -0.003(3) 0.004(3)
O3 0.0063(14) 0.0071(14) 0.0127(15) -0.0016(12) -0.0001(12) 0.0024(12)
O4 0.010(3) 0.008(3) 0.010(3) -0.004(3) -0.004(3) 0.005(3)
O5 0.005(3) 0.005(3) 0.013(3) 0.002(3) -0.003(3) 0.000(3)
O6 0.004(3) 0.008(3) 0.009(3) -0.002(3) -0.004(3) 0.001(3)
O7 0.005(3) 0.005(3) 0.011(3) -0.001(3) 0.000(3) 0.003(3)
O8 0.005(3) 0.006(3) 0.009(3) 0.004(3) 0.003(3) 0.003(3)
O9 0.0063(14) 0.0071(14) 0.0127(15) -0.0016(12) -0.0001(12) 0.0024(12)
O10 0.005(3) 0.003(3) 0.008(3) 0.001(2) 0.001(2) 0.003(3)
O11 0.007(3) 0.006(3) 0.017(4) -0.001(3) 0.000(3) 0.004(3)
O12 0.010(3) 0.011(3) 0.009(3) -0.004(3) 0.000(3) 0.004(3)
O13 0.006(3) 0.010(3) 0.012(3) -0.001(3) 0.002(3) 0.005(3)
O14 0.0063(14) 0.0071(14) 0.0127(15) -0.0016(12) -0.0001(12) 0.0024(12)
O15 0.013(3) 0.012(3) 0.006(3) 0.004(3) 0.000(3) 0.004(3)
O16 0.008(3) 0.009(3) 0.014(4) 0.001(3) -0.001(3) 0.005(3)
O17 0.012(3) 0.012(3) 0.006(3) -0.002(3) -0.003(3) 0.003(3)
O18 0.005(3) 0.012(3) 0.014(4) 0.001(3) -0.002(3) 0.004(3)
O19 0.008(3) 0.005(3) 0.015(4) -0.005(3) -0.003(3) 0.002(3)
O20 0.010(3) 0.010(3) 0.009(3) -0.005(3) 0.000(3) 0.000(3)
O21 0.009(3) 0.009(3) 0.016(4) 0.000(3) 0.000(3) 0.002(3)
O22 0.011(3) 0.012(3) 0.014(4) -0.004(3) 0.000(3) 0.006(3)
O23 0.010(3) 0.008(3) 0.010(3) -0.001(3) 0.000(3) 0.005(3)
O24 0.018(4) 0.015(4) 0.016(4) -0.008(3) 0.002(3) 0.010(3)
O25 0.005(3) 0.010(3) 0.007(3) -0.004(3) -0.003(3) 0.006(3)
O26 0.011(4) 0.013(4) 0.018(4) -0.001(3) -0.003(3) 0.007(3)
O27 0.020(4) 0.018(4) 0.009(4) -0.002(3) -0.004(3) 0.009(3)
O28 0.022(4) 0.019(4) 0.017(4) -0.014(3) -0.005(3) 0.008(4)
O29 0.008(3) 0.012(4) 0.015(4) 0.000(3) -0.002(3) 0.001(3)
O30 0.0063(14) 0.0071(14) 0.0127(15) -0.0016(12) -0.0001(12) 0.0024(12)
O31 0.021(4) 0.011(3) 0.012(3) -0.002(3) -0.002(3) 0.012(3)
O32 0.005(3) 0.006(3) 0.005(3) 0.001(2) 0.001(2) 0.003(3)
O33 0.015(4) 0.009(3) 0.006(3) -0.002(3) 0.000(3) 0.004(3)
O34 0.009(3) 0.013(3) 0.008(3) 0.002(3) -0.003(3) 0.004(3)
O35 0.010(3) 0.011(3) 0.011(3) 0.000(3) -0.003(3) 0.001(3)
O36 0.010(3) 0.014(4) 0.011(3) -0.001(3) -0.001(3) 0.008(3)
O37 0.013(4) 0.006(3) 0.017(4) -0.002(3) 0.001(3) 0.001(3)
O38 0.010(3) 0.013(3) 0.005(3) -0.002(3) 0.000(3) 0.005(3)
O39 0.0063(14) 0.0071(14) 0.0127(15) -0.0016(12) -0.0001(12) 0.0024(12)
O40 0.005(3) 0.005(3) 0.008(3) -0.001(3) 0.002(3) 0.003(3)
O1W 0.028(5) 0.028(5) 0.074(7) 0.006(5) -0.011(5) 0.018(4)
O2W 0.031(4) 0.032(4) 0.030(4) -0.001(2) 0.009(2) 0.018(3)
O3W 0.055(7) 0.059(7) 0.054(7) -0.016(6) 0.029(6) 0.008(5)
O4W 0.072(8) 0.070(8) 0.082(8) -0.005(7) 0.011(7) 0.030(6)
O5W 0.080(8) 0.084(9) 0.047(7) 0.003(6) -0.002(6) 0.028(7)
O6W 0.082(11) 0.118(13) 0.090(11) -0.082(10) -0.057(9) 0.053(10)

loop_
_atom_type_symbol
_atom_type_description
_atom_type_scat_dispersion_real
_atom_type_scat_dispersion_imag
_atom_type_scat_source
O O 0.0106 0.0060 'International Tables Vol C Tables 4.2.6.8 and 6.1.1.4'
Na Na 0.0362 0.0249 'International Tables Vol C Tables 4.2.6.8 and 6.1.1.4'
K K 0.2009 0.2494 'International Tables Vol C Tables 4.2.6.8 and 6.1.1.4'
Cr Cr 0.3209 0.6236 'International Tables Vol C Tables 4.2.6.8 and 6.1.1.4'
Ge Ge 0.1547 1.8001 'International Tables Vol C Tables 4.2.6.8 and 6.1.1.4'
Cs Cs -0.3680 2.1192 'International Tables Vol C Tables 4.2.6.8 and 6.1.1.4'
Dy Dy -0.1892 4.4098 'International Tables Vol C Tables 4.2.6.8 and 6.1.1.4'
W W -0.8490 6.8722 'International Tables Vol C Tables 4.2.6.8 and 6.1.1.4'

loop_
_geom_angle_atom_site_label_1
_geom_angle_atom_site_label_2
_geom_angle_atom_site_label_3
_geom_angle
_geom_angle_site_symmetry_1
_geom_angle_site_symmetry_3
O1 Cr1 O6 97.8(3) 3 .
O1 Cr1 O2 95.3(3) 3 .
O6 Cr1 O2 87.9(3) . .
O1 Cr1 O32 84.8(3) 3 .
O6 Cr1 O32 174.2(3) . .
O2 Cr1 O32 97.1(3) . .
O1 Cr1 O39 162.8(3) 3 .
O6 Cr1 O39 96.9(3) . .
O2 Cr1 O39 94.0(3) . .
O32 Cr1 O39 79.8(3) . .
O1 Cr1 O7 88.6(3) 3 .
O6 Cr1 O7 93.1(3) . .
O2 Cr1 O7 175.8(3) . .
O32 Cr1 O7 81.7(3) . .
O39 Cr1 O7 81.8(3) . .
O1 Cr1 Dy1 48.5(2) 3 3
O6 Cr1 Dy1 125.2(2) . 3
O2 Cr1 Dy1 129.5(2) . 3
O32 Cr1 Dy1 53.2(2) . 3
O39 Cr1 Dy1 115.0(2) . 3
O7 Cr1 Dy1 52.7(2) . 3
O1 Cr1 K3 69.8(2) 3 .
O6 Cr1 K3 134.0(2) . .
O2 Cr1 K3 51.6(2) . .
O32 Cr1 K3 51.7(2) . .
O39 Cr1 K3 105.5(2) . .
O7 Cr1 K3 129.0(2) . .
Dy1 Cr1 K3 80.23(5) 3 .
O1 Cr1 Cs2 77.3(2) 3 13_554
O6 Cr1 Cs2 48.9(2) . 13_554
O2 Cr1 Cs2 133.3(2) . 13_554
O32 Cr1 Cs2 127.3(2) . 13_554
O39 Cr1 Cs2 106.3(2) . 13_554
O7 Cr1 Cs2 49.1(2) . 13_554
Dy1 Cr1 Cs2 78.90(4) 3 13_554
K3 Cr1 Cs2 147.08(5) . 13_554
O11 Dy1 O8 75.1(3) . .
O11 Dy1 O13 84.6(3) . .
O8 Dy1 O13 132.0(3) . .
O11 Dy1 O1 133.5(3) . .
O8 Dy1 O1 86.9(2) . .
O13 Dy1 O1 76.4(3) . .
O11 Dy1 O33 79.2(3) . .
O8 Dy1 O33 80.6(3) . .
O13 Dy1 O33 137.8(3) . .
O1 Dy1 O33 140.1(2) . .
O11 Dy1 O31 73.2(3) . .
O8 Dy1 O31 137.7(3) . .
O13 Dy1 O31 71.3(3) . .
O1 Dy1 O31 135.4(3) . .
O33 Dy1 O31 66.7(3) . .
O11 Dy1 O7 147.9(2) . 2
O8 Dy1 O7 135.1(2) . 2
O13 Dy1 O7 80.0(2) . 2
O1 Dy1 O7 69.3(2) . 2
O33 Dy1 O7 93.7(3) . 2
O31 Dy1 O7 75.2(3) . 2
O11 Dy1 O32 140.7(2) . 2
O8 Dy1 O32 72.5(2) . 2
O13 Dy1 O32 134.2(2) . 2
O1 Dy1 O32 66.1(2) . 2
O33 Dy1 O32 74.0(2) . 2
O31 Dy1 O32 119.6(2) . 2
O7 Dy1 O32 63.2(2) 2 2
O11 Dy1 O40 73.2(2) . .
O8 Dy1 O40 71.9(2) . .
O13 Dy1 O40 60.6(2) . .
O1 Dy1 O40 60.5(2) . .
O33 Dy1 O40 145.0(2) . .
O31 Dy1 O40 122.8(2) . .
O7 Dy1 O40 121.1(2) 2 .
O32 Dy1 O40 115.9(2) 2 .
O11 Dy1 Cr1 171.08(19) . 2
O8 Dy1 Cr1 99.16(18) . 2
O13 Dy1 Cr1 94.69(19) . 2
O1 Dy1 Cr1 38.18(17) . 2
O33 Dy1 Cr1 106.86(18) . 2
O31 Dy1 Cr1 115.1(2) . 2
O7 Dy1 Cr1 39.87(17) 2 2
O32 Dy1 Cr1 39.55(16) 2 2
O40 Dy1 Cr1 98.69(15) . 2
O11 Dy1 K1 47.93(19) . .
O8 Dy1 K1 94.95(18) . .
O13 Dy1 K1 102.82(19) . .
O1 Dy1 K1 178.02(18) . .
O33 Dy1 K1 39.79(18) . .
O31 Dy1 K1 42.82(19) . .
O7 Dy1 K1 108.75(17) 2 .
O32 Dy1 K1 113.74(16) 2 .
O40 Dy1 K1 120.80(15) . .
Cr1 Dy1 K1 140.47(5) 2 .
O11 Dy1 K3 119.73(18) . .
O8 Dy1 K3 45.14(17) . .
O13 Dy1 K3 126.4(2) . .
O1 Dy1 K3 51.72(18) . .
O33 Dy1 K3 95.22(19) . .
O31 Dy1 K3 156.59(19) . .
O7 Dy1 K3 91.96(16) 2 .
O32 Dy1 K3 37.74(16) 2 .
O40 Dy1 K3 80.59(14) . .
Cr1 Dy1 K3 54.04(4) 2 .
K1 Dy1 K3 129.43(6) . .
O40 Ge1 O10 111.6(3) . .
O40 Ge1 O39 111.7(3) . .
O10 Ge1 O39 106.7(3) . .
O40 Ge1 O25 111.7(3) . .
O10 Ge1 O25 108.3(3) . .
O39 Ge1 O25 106.5(3) . .
O4W Na1 O29 71.2(4) . .
O4W Na1 O3W 74.8(5) . 15_554
O29 Na1 O3W 119.5(4) . 15_554
O4W Na1 Cs2 54.0(4) . .
O29 Na1 Cs2 66.4(2) . .
O3W Na1 Cs2 53.1(4) 15_554 .
O15 Na2 O15 82.6(3) . 2
O15 Na2 O15 82.6(3) . 3
O15 Na2 O15 82.6(3) 2 3
O5W Na3 O18 134.1(5) . .
O5W Na3 O35 121.9(5) . 11_554
O18 Na3 O35 73.7(3) . 11_554
O5W Na3 O34 92.4(5) . 13_554
O18 Na3 O34 77.8(3) . 13_554
O35 Na3 O34 145.1(4) 11_554 13_554
O5W Na3 O16 71.1(4) . 11_554
O18 Na3 O16 127.5(3) . 11_554
O35 Na3 O16 56.6(2) 11_554 11_554
O34 Na3 O16 154.7(3) 13_554 11_554
O5W Na3 K1 55.4(4) . 3
O18 Na3 K1 103.8(3) . 3
O35 Na3 K1 70.2(2) 11_554 3
O34 Na3 K1 137.4(3) 13_554 3
O16 Na3 K1 46.51(18) 11_554 3
O5W Na3 Cs2 137.4(4) . .
O18 Na3 Cs2 43.69(19) . .
O35 Na3 Cs2 99.2(3) 11_554 .
O34 Na3 Cs2 45.96(19) 13_554 .
O16 Na3 Cs2 150.7(3) 11_554 .
K1 Na3 Cs2 146.93(19) 3 .
O35 Na3A O34 146.8(10) 11_554 13_554
O35 Na3A O18 71.8(6) 11_554 .
O34 Na3A O18 75.7(6) 13_554 .
O35 Na3A Cs2 108.5(7) 11_554 .
O34 Na3A Cs2 51.8(4) 13_554 .
O18 Na3A Cs2 49.8(4) . .
O35 K1 O33 96.8(2) . .
O35 K1 O16 152.5(2) . 12_554
O33 K1 O16 103.2(2) . 12_554
O35 K1 O3 118.7(2) . 12_554
O33 K1 O3 67.0(2) . 12_554
O16 K1 O3 55.3(2) 12_554 12_554
O35 K1 O14 67.4(2) . 12_554
O33 K1 O14 88.0(2) . 12_554
O16 K1 O14 94.4(2) 12_554 12_554
O3 K1 O14 54.0(2) 12_554 12_554
O35 K1 O23 96.9(2) . 12_554
O33 K1 O23 129.4(2) . 12_554
O16 K1 O23 55.7(2) 12_554 12_554
O3 K1 O23 63.8(2) 12_554 12_554
O14 K1 O23 54.0(2) 12_554 12_554
O35 K1 O31 106.3(2) . .
O33 K1 O31 55.1(2) . .
O16 K1 O31 100.6(2) 12_554 .
O3 K1 O31 108.8(2) 12_554 .
O14 K1 O31 142.3(2) 12_554 .
O23 K1 O31 155.9(2) 12_554 .
O35 K1 O4W 67.5(4) . 12_554
O33 K1 O4W 161.9(4) . 12_554
O16 K1 O4W 94.6(4) 12_554 12_554
O3 K1 O4W 127.7(4) 12_554 12_554
O14 K1 O4W 93.7(4) 12_554 12_554
O23 K1 O4W 63.9(4) 12_554 12_554
O31 K1 O4W 119.0(4) . 12_554
O35 K1 O11 53.6(2) . .
O33 K1 O11 58.9(2) . .
O16 K1 O11 154.0(2) 12_554 .
O3 K1 O11 121.9(2) 12_554 .
O14 K1 O11 103.1(2) 12_554 .
O23 K1 O11 149.9(2) 12_554 .
O31 K1 O11 54.1(2) . .
O4W K1 O11 103.3(4) 12_554 .
O35 K1 O5W 122.5(4) . 2
O33 K1 O5W 116.5(4) . 2
O16 K1 O5W 64.1(3) 12_554 2
O3 K1 O5W 117.2(4) 12_554 2
O14 K1 O5W 149.7(3) 12_554 2
O23 K1 O5W 95.7(3) 12_554 2
O31 K1 O5W 66.3(3) . 2
O4W K1 O5W 68.8(5) 12_554 2
O11 K1 O5W 104.9(3) . 2
O35 K1 O1W 77.4(3) . .
O33 K1 O1W 99.6(3) . .
O16 K1 O1W 116.9(3) 12_554 .
O3 K1 O1W 159.2(3) 12_554 .
O14 K1 O1W 144.6(3) 12_554 .
O23 K1 O1W 130.9(3) 12_554 .
O31 K1 O1W 51.3(3) . .
O4W K1 O1W 69.1(4) 12_554 .
O11 K1 O1W 55.0(2) . .
O5W K1 O1W 53.1(3) 2 .
O35 K1 W6 123.73(18) . 12_554
O33 K1 W6 127.74(18) . 12_554
O16 K1 W6 29.26(15) 12_554 12_554
O3 K1 W6 65.06(15) 12_554 12_554
O14 K1 W6 80.28(16) 12_554 12_554
O23 K1 W6 29.75(15) 12_554 12_554
O31 K1 W6 126.25(18) . 12_554
O4W K1 W6 70.2(3) 12_554 12_554
O11 K1 W6 173.02(16) . 12_554
O5W K1 W6 70.7(3) 2 12_554
O1W K1 W6 118.9(2) . 12_554
O4 K2 O4 180.0 . 10_554
O4 K2 O4 69.71(16) . 12_554
O4 K2 O4 110.29(16) 10_554 12_554
O4 K2 O4 110.29(16) . 3
O4 K2 O4 69.71(16) 10_554 3
O4 K2 O4 180.0(3) 12_554 3
O4 K2 O4 69.71(16) . 11_554
O4 K2 O4 110.29(16) 10_554 11_554
O4 K2 O4 110.29(16) 12_554 11_554
O4 K2 O4 69.71(16) 3 11_554
O4 K2 O4 110.29(16) . 2
O4 K2 O4 69.71(16) 10_554 2
O4 K2 O4 69.71(16) 12_554 2
O4 K2 O4 110.29(16) 3 2
O4 K2 O4 180.0(3) 11_554 2
O4 K2 W2 83.24(16) . 12_554
O4 K2 W2 96.76(16) 10_554 12_554
O4 K2 W2 18.39(16) 12_554 12_554
O4 K2 W2 161.61(16) 3 12_554
O4 K2 W2 105.40(16) 11_554 12_554
O4 K2 W2 74.60(16) 2 12_554
O4 K2 W2 96.76(16) . 3
O4 K2 W2 83.24(16) 10_554 3
O4 K2 W2 161.61(16) 12_554 3
O4 K2 W2 18.39(16) 3 3
O4 K2 W2 74.60(16) 11_554 3
O4 K2 W2 105.40(16) 2 3
W2 K2 W2 180.0 12_554 3
O4 K2 W2 18.40(16) . .
O4 K2 W2 161.61(16) 10_554 .
O4 K2 W2 74.60(16) 12_554 .
O4 K2 W2 105.40(16) 3 .
O4 K2 W2 83.24(16) 11_554 .
O4 K2 W2 96.76(16) 2 .
W2 K2 W2 91.255(8) 12_554 .
W2 K2 W2 88.745(8) 3 .
O4 K2 W2 161.60(16) . 10_554
O4 K2 W2 18.39(16) 10_554 10_554
O4 K2 W2 105.40(16) 12_554 10_554
O4 K2 W2 74.60(16) 3 10_554
O4 K2 W2 96.76(16) 11_554 10_554
O4 K2 W2 83.24(16) 2 10_554
W2 K2 W2 88.746(8) 12_554 10_554
W2 K2 W2 91.254(8) 3 10_554
W2 K2 W2 180.0 . 10_554
O4 K2 W2 74.60(16) . 11_554
O4 K2 W2 105.40(16) 10_554 11_554
O4 K2 W2 96.76(16) 12_554 11_554
O4 K2 W2 83.24(16) 3 11_554
O4 K2 W2 18.39(16) 11_554 11_554
O4 K2 W2 161.61(16) 2 11_554
W2 K2 W2 88.744(8) 12_554 11_554
W2 K2 W2 91.256(8) 3 11_554
W2 K2 W2 91.255(8) . 11_554
W2 K2 W2 88.743(8) 10_554 11_554
O4 K2 W2 105.40(16) . 2
O4 K2 W2 74.60(16) 10_554 2
O4 K2 W2 83.24(16) 12_554 2
O4 K2 W2 96.76(16) 3 2
O4 K2 W2 161.61(16) 11_554 2
O4 K2 W2 18.39(16) 2 2
W2 K2 W2 91.256(8) 12_554 2
W2 K2 W2 88.744(8) 3 2
W2 K2 W2 88.745(8) . 2
W2 K2 W2 91.257(8) 10_554 2
W2 K2 W2 180.0 11_554 2
O2 K3 O2 87.9(2) 3 .
O2 K3 O2 87.9(2) 3 2
O2 K3 O2 87.9(2) . 2
O2 K3 O32 64.1(2) 3 3
O2 K3 O32 151.0(2) . 3
O2 K3 O32 97.8(2) 2 3
O2 K3 O32 151.0(2) 3 2
O2 K3 O32 97.8(2) . 2
O2 K3 O32 64.1(2) 2 2
O32 K3 O32 110.33(15) 3 2
O2 K3 O32 97.8(2) 3 .
O2 K3 O32 64.1(2) . .
O2 K3 O32 151.0(2) 2 .
O32 K3 O32 110.33(15) 3 .
O32 K3 O32 110.33(15) 2 .
O2 K3 O8 109.0(2) 3 2
O2 K3 O8 147.4(2) . 2
O2 K3 O8 65.9(2) 2 2
O32 K3 O8 57.0(2) 3 2
O32 K3 O8 54.3(2) 2 2
O32 K3 O8 136.4(2) . 2
O2 K3 O8 65.9(2) 3 3
O2 K3 O8 109.0(2) . 3
O2 K3 O8 147.4(2) 2 3
O32 K3 O8 54.3(2) 3 3
O32 K3 O8 136.4(2) 2 3
O32 K3 O8 57.0(2) . 3
O8 K3 O8 103.43(17) 2 3
O2 K3 O8 147.4(2) 3 .
O2 K3 O8 65.9(2) . .
O2 K3 O8 109.0(2) 2 .
O32 K3 O8 136.4(2) 3 .
O32 K3 O8 57.0(2) 2 .
O32 K3 O8 54.3(2) . .
O8 K3 O8 103.43(17) 2 .
O8 K3 O8 103.43(17) 3 .
O2 K3 O1 51.52(19) 3 3
O2 K3 O1 54.28(19) . 3
O2 K3 O1 120.1(2) 2 3
O32 K3 O1 99.36(19) 3 3
O32 K3 O1 149.39(19) 2 3
O32 K3 O1 49.62(19) . 3
O8 K3 O1 156.21(18) 2 3
O8 K3 O1 58.29(18) 3 3
O8 K3 O1 96.18(18) . 3
O2 K3 O1 120.1(2) 3 .
O2 K3 O1 51.51(19) . .
O2 K3 O1 54.28(19) 2 .
O32 K3 O1 149.40(19) 3 .
O32 K3 O1 49.62(19) 2 .
O32 K3 O1 99.36(19) . .
O8 K3 O1 96.19(18) 2 .
O8 K3 O1 156.20(18) 3 .
O8 K3 O1 58.29(18) . .
O1 K3 O1 105.61(15) 3 .
O2 K3 O1 54.28(19) 3 2
O2 K3 O1 120.1(2) . 2
O2 K3 O1 51.51(19) 2 2
O32 K3 O1 49.62(19) 3 2
O32 K3 O1 99.35(19) 2 2
O32 K3 O1 149.40(19) . 2
O8 K3 O1 58.29(18) 2 2
O8 K3 O1 96.19(18) 3 2
O8 K3 O1 156.20(18) . 2
O1 K3 O1 105.62(15) 3 2
O1 K3 O1 105.61(15) . 2
O1W Cs1 O19 105.7(3) 15_554 .
O1W Cs1 O9 149.4(2) 15_554 .
O19 Cs1 O9 49.18(19) . .
O1W Cs1 O24 98.8(2) 15_554 15_554
O19 Cs1 O24 80.5(2) . 15_554
O9 Cs1 O24 93.87(19) . 15_554
O1W Cs1 O20 69.7(2) 15_554 .
O19 Cs1 O20 48.11(19) . .
O9 Cs1 O20 79.70(19) . .
O24 Cs1 O20 116.4(2) 15_554 .
O1W Cs1 O36 62.1(2) 15_554 15_554
O19 Cs1 O36 121.49(19) . 15_554
O9 Cs1 O36 141.83(19) . 15_554
O24 Cs1 O36 50.05(19) 15_554 15_554
O20 Cs1 O36 123.90(19) . 15_554
O1W Cs1 O37 108.2(2) 15_554 .
O19 Cs1 O37 53.41(19) . .
O9 Cs1 O37 45.05(19) . .
O24 Cs1 O37 130.93(19) 15_554 .
O20 Cs1 O37 44.83(19) . .
O36 Cs1 O37 168.73(19) 15_554 .
O1W Cs1 O30 72.7(2) 15_554 15_554
O19 Cs1 O30 167.01(19) . 15_554
O9 Cs1 O30 136.02(18) . 15_554
O24 Cs1 O30 87.00(19) 15_554 15_554
O20 Cs1 O30 138.03(18) . 15_554
O36 Cs1 O30 46.01(18) 15_554 15_554
O37 Cs1 O30 139.57(17) . 15_554
O1W Cs1 W6 133.2(2) 15_554 .
O19 Cs1 W6 28.40(14) . .
O9 Cs1 W6 28.82(13) . .
O24 Cs1 W6 72.36(14) 15_554 .
O20 Cs1 W6 73.78(13) . .
O36 Cs1 W6 122.16(13) 15_554 .
O37 Cs1 W6 59.18(13) . .
O30 Cs1 W6 148.14(12) 15_554 .
O1W Cs1 W7 79.7(2) 15_554 .
O19 Cs1 W7 26.60(14) . .
O9 Cs1 W7 72.62(13) . .
O24 Cs1 W7 89.70(15) 15_554 .
O20 Cs1 W7 27.77(13) . .
O36 Cs1 W7 113.19(13) 15_554 .
O37 Cs1 W7 57.33(13) . .
O30 Cs1 W7 151.33(12) 15_554 .
W6 Cs1 W7 54.997(16) . .
O1W Cs1 W9 75.6(2) 15_554 15_554
O19 Cs1 W9 93.98(14) . 15_554
O9 Cs1 W9 117.85(14) . 15_554
O24 Cs1 W9 24.36(13) 15_554 15_554
O20 Cs1 W9 113.87(14) . 15_554
O36 Cs1 W9 28.95(13) 15_554 15_554
O37 Cs1 W9 147.31(13) . 15_554
O30 Cs1 W9 73.08(12) 15_554 15_554
W6 Cs1 W9 93.86(2) . 15_554
W7 Cs1 W9 92.92(2) . 15_554
O1W Cs1 W10 61.51(19) 15_554 15_554
O19 Cs1 W10 145.52(14) . 15_554
O9 Cs1 W10 148.97(14) . 15_554
O24 Cs1 W10 71.06(14) 15_554 15_554
O20 Cs1 W10 131.19(14) . 15_554
O36 Cs1 W10 24.23(13) 15_554 15_554
O37 Cs1 W10 158.00(13) . 15_554
O30 Cs1 W10 22.54(12) 15_554 15_554
W6 Cs1 W10 142.51(3) . 15_554
W7 Cs1 W10 132.05(3) . 15_554
W9 Cs1 W10 52.750(15) 15_554 15_554
O26 Cs2 O7 69.1(2) . 13_554
O26 Cs2 O6 123.0(2) . 13_554
O7 Cs2 O6 54.27(18) 13_554 13_554
O26 Cs2 O13 62.9(2) . 15_554
O7 Cs2 O13 58.14(18) 13_554 15_554
O6 Cs2 O13 89.62(19) 13_554 15_554
O26 Cs2 O18 96.7(2) . .
O7 Cs2 O18 126.51(19) 13_554 .
O6 Cs2 O18 111.14(19) 13_554 .
O13 Cs2 O18 157.19(19) 15_554 .
O26 Cs2 O5 83.3(2) . 13_554
O7 Cs2 O5 49.20(18) 13_554 13_554
O6 Cs2 O5 56.71(19) 13_554 13_554
O13 Cs2 O5 106.75(18) 15_554 13_554
O18 Cs2 O5 78.85(18) . 13_554
O26 Cs2 O34 127.4(2) . 13_554
O7 Cs2 O34 84.81(18) 13_554 13_554
O6 Cs2 O34 48.01(18) 13_554 13_554
O13 Cs2 O34 136.61(18) 15_554 13_554
O18 Cs2 O34 63.13(19) . 13_554
O5 Cs2 O34 46.75(18) 13_554 13_554
O26 Cs2 O3W 148.2(3) . 15_554
O7 Cs2 O3W 110.0(3) 13_554 15_554
O6 Cs2 O3W 67.5(3) 13_554 15_554
O13 Cs2 O3W 89.0(3) 15_554 15_554
O18 Cs2 O3W 107.2(3) . 15_554
O5 Cs2 O3W 121.1(3) 13_554 15_554
O34 Cs2 O3W 82.9(3) 13_554 15_554
O26 Cs2 O4W 124.2(3) . .
O7 Cs2 O4W 166.7(3) 13_554 .
O6 Cs2 O4W 112.5(3) 13_554 .
O13 Cs2 O4W 125.8(3) 15_554 .
O18 Cs2 O4W 55.9(3) . .
O5 Cs2 O4W 127.0(3) 13_554 .
O34 Cs2 O4W 85.8(3) 13_554 .
O3W Cs2 O4W 59.5(4) 15_554 .
O26 Cs2 O5 48.69(19) . .
O7 Cs2 O5 104.07(18) 13_554 .
O6 Cs2 O5 137.65(18) 13_554 .
O13 Cs2 O5 109.77(18) 15_554 .
O18 Cs2 O5 48.33(18) . .
O5 Cs2 O5 81.36(19) 13_554 .
O34 Cs2 O5 99.93(18) 13_554 .
O3W Cs2 O5 146.0(3) 15_554 .
O4W Cs2 O5 86.8(3) . .
O26 Cs2 O24 81.7(2) . 15_554
O7 Cs2 O24 103.25(18) 13_554 15_554
O6 Cs2 O24 114.40(18) 13_554 15_554
O13 Cs2 O24 45.38(18) 15_554 15_554
O18 Cs2 O24 126.14(18) . 15_554
O5 Cs2 O24 152.12(17) 13_554 15_554
O34 Cs2 O24 150.33(19) 13_554 15_554
O3W Cs2 O24 67.4(3) 15_554 15_554
O4W Cs2 O24 80.7(3) . 15_554
O5 Cs2 O24 105.50(18) . 15_554
O26 Cs2 O12 106.96(19) . 15_554
O7 Cs2 O12 80.16(17) 13_554 15_554
O6 Cs2 O12 71.08(18) 13_554 15_554
O13 Cs2 O12 44.78(18) 15_554 15_554
O18 Cs2 O12 150.01(18) . 15_554
O5 Cs2 O12 121.35(17) 13_554 15_554
O34 Cs2 O12 112.60(18) 13_554 15_554
O3W Cs2 O12 44.4(2) 15_554 15_554
O4W Cs2 O12 94.9(3) . 15_554
O5 Cs2 O12 147.46(17) . 15_554
O24 Cs2 O12 43.38(17) 15_554 15_554
O28 W1 O22 104.5(4) . .
O28 W1 O17 99.7(4) . .
O22 W1 O17 94.1(4) . .
O28 W1 O37 101.2(4) . .
O22 W1 O37 86.1(3) . .
O17 W1 O37 158.3(3) . .
O28 W1 O20 97.9(4) . .
O22 W1 O20 156.9(3) . .
O17 W1 O20 87.3(3) . .
O37 W1 O20 84.3(3) . .
O28 W1 O25 169.1(4) . .
O22 W1 O25 85.1(3) . .
O17 W1 O25 74.1(3) . .
O37 W1 O25 84.3(3) . .
O20 W1 O25 73.2(3) . .
O4 W2 O8 105.0(3) . .
O4 W2 O32 101.2(3) . .
O8 W2 O32 96.0(3) . .
O4 W2 O3 99.7(3) . .
O8 W2 O3 90.4(3) . .
O32 W2 O3 155.7(3) . .
O4 W2 O14 93.6(3) . .
O8 W2 O14 160.8(3) . .
O32 W2 O14 85.0(3) . .
O3 W2 O14 81.4(3) . .
O4 W2 O39 165.4(3) . .
O8 W2 O39 89.4(3) . .
O32 W2 O39 74.4(3) . .
O3 W2 O39 82.2(3) . .
O14 W2 O39 72.3(3) . .
O4 W2 K3 94.8(3) . .
O8 W2 K3 55.1(2) . .
O32 W2 K3 44.3(2) . .
O3 W2 K3 145.1(2) . .
O14 W2 K3 129.3(2) . .
O39 W2 K3 91.57(19) . .
O4 W2 K1 79.0(3) . 11_554
O8 W2 K1 133.2(2) . 11_554
O32 W2 K1 129.5(2) . 11_554
O3 W2 K1 44.0(2) . 11_554
O14 W2 K1 45.1(2) . 11_554
O39 W2 K1 92.89(19) . 11_554
K3 W2 K1 170.57(5) . 11_554
O4 W2 K2 28.7(3) . .
O8 W2 K2 81.8(2) . .
O32 W2 K2 87.3(2) . .
O3 W2 K2 116.9(2) . .
O14 W2 K2 117.5(2) . .
O39 W2 K2 158.80(19) . .
K3 W2 K2 67.57(5) . .
K1 W2 K2 107.21(4) 11_554 .
O18 W3 O14 102.4(3) . .
O18 W3 O7 102.3(3) . .
O14 W3 O7 91.0(3) . .
O18 W3 O5 100.7(3) . .
O14 W3 O5 156.0(3) . .
O7 W3 O5 90.5(3) . .
O18 W3 O23 98.1(3) . .
O14 W3 O23 87.2(3) . .
O7 W3 O23 159.4(3) . .
O5 W3 O23 83.0(3) . .
O18 W3 O39 175.9(3) . .
O14 W3 O39 74.5(3) . .
O7 W3 O39 75.2(3) . .
O5 W3 O39 82.7(3) . .
O23 W3 O39 84.5(3) . .
O18 W3 K1 84.8(3) . 11_554
O14 W3 K1 46.3(2) . 11_554
O7 W3 K1 136.8(2) . 11_554
O5 W3 K1 130.5(2) . 11_554
O23 W3 K1 47.6(2) . 11_554
O39 W3 K1 94.79(19) . 11_554
O18 W3 Cs2 83.9(3) . 13_554
O14 W3 Cs2 136.0(2) . 13_554
O7 W3 Cs2 45.7(2) . 13_554
O5 W3 Cs2 53.3(2) . 13_554
O23 W3 Cs2 135.5(2) . 13_554
O39 W3 Cs2 96.43(19) . 13_554
K1 W3 Cs2 168.63(4) 11_554 13_554
O18 W3 Cs2 48.3(3) . .
O14 W3 Cs2 137.1(2) . .
O7 W3 Cs2 122.1(2) . .
O5 W3 Cs2 58.9(2) . .
O23 W3 Cs2 70.8(2) . .
O39 W3 Cs2 135.79(18) . .
K1 W3 Cs2 94.61(5) 11_554 .
Cs2 W3 Cs2 78.597(18) 13_554 .
O15 W4 O2 105.5(4) . .
O15 W4 O1 99.8(3) . .
O2 W4 O1 96.0(3) . .
O15 W4 O12 97.8(3) . .
O2 W4 O12 155.3(3) . .
O1 W4 O12 87.8(3) . .
O15 W4 O38 95.5(3) . .
O2 W4 O38 87.5(3) . .
O1 W4 O38 162.7(3) . .
O12 W4 O38 82.3(3) . .
O15 W4 O40 169.3(3) . .
O2 W4 O40 85.2(3) . .
O1 W4 O40 79.0(3) . .
O12 W4 O40 71.5(3) . .
O38 W4 O40 84.5(3) . .
O15 W4 K3 91.1(3) . .
O2 W4 K3 40.8(2) . .
O1 W4 K3 60.7(2) . .
O12 W4 K3 148.3(2) . .
O38 W4 K3 127.2(2) . .
O40 W4 K3 97.48(18) . .
O35 W5 O11 102.8(4) . .
O35 W5 O3 103.3(4) . .
O11 W5 O3 93.7(3) . .
O35 W5 O21 99.3(4) . .
O11 W5 O21 91.9(3) . .
O3 W5 O21 154.9(3) . .
O35 W5 O16 92.3(3) . .
O11 W5 O16 164.7(3) . .
O3 W5 O16 85.0(3) . .
O21 W5 O16 83.2(3) . .
O35 W5 O10 163.4(3) . .
O11 W5 O10 91.5(3) . .
O3 W5 O10 83.9(3) . .
O21 W5 O10 71.5(3) . .
O16 W5 O10 73.2(3) . .
O35 W5 K1 43.5(3) . .
O11 W5 K1 59.5(3) . .
O3 W5 K1 107.7(2) . .
O21 W5 K1 96.3(2) . .
O16 W5 K1 135.3(2) . .
O10 W5 K1 148.73(18) . .
O35 W5 K1 80.7(3) . 11_554
O11 W5 K1 137.7(2) . 11_554
O3 W5 K1 45.8(2) . 11_554
O21 W5 K1 129.6(2) . 11_554
O16 W5 K1 46.7(2) . 11_554
O10 W5 K1 94.51(18) . 11_554
K1 W5 K1 114.56(5) . 11_554
O29 W6 O16 101.4(4) . .
O29 W6 O23 102.3(4) . .
O16 W6 O23 92.2(3) . .
O29 W6 O19 100.9(3) . .
O16 W6 O19 157.7(3) . .
O23 W6 O19 84.0(3) . .
O29 W6 O9 99.3(4) . .
O16 W6 O9 90.1(3) . .
O23 W6 O9 157.4(3) . .
O19 W6 O9 85.4(3) . .
O29 W6 O10 170.6(3) . .
O16 W6 O10 74.8(3) . .
O23 W6 O10 86.6(3) . .
O19 W6 O10 83.0(3) . .
O9 W6 O10 72.3(3) . .
O29 W6 K1 87.0(3) . 11_554
O16 W6 K1 48.8(2) . 11_554
O23 W6 K1 50.0(2) . 11_554
O19 W6 K1 133.8(2) . 11_554
O9 W6 K1 138.6(2) . 11_554
O10 W6 K1 96.53(18) . 11_554
O29 W6 Cs1 72.2(3) . .
O16 W6 Cs1 138.7(2) . .
O23 W6 Cs1 129.1(2) . .
O19 W6 Cs1 49.9(2) . .
O9 W6 Cs1 52.7(2) . .
O10 W6 Cs1 104.72(17) . .
K1 W6 Cs1 158.71(5) 11_554 .
O26 W7 O19 101.0(4) . .
O26 W7 O34 99.5(4) . .
O19 W7 O34 159.5(3) . .
O26 W7 O5 100.0(4) . .
O19 W7 O5 86.6(3) . .
O34 W7 O5 89.1(3) . .
O26 W7 O20 99.6(4) . .
O19 W7 O20 87.7(3) . .
O34 W7 O20 89.6(3) . .
O5 W7 O20 160.3(3) . .
O26 W7 O25 171.5(3) . .
O19 W7 O25 85.4(3) . .
O34 W7 O25 74.3(3) . .
O5 W7 O25 85.8(3) . .
O20 W7 O25 74.9(3) . .
O26 W7 Cs2 45.4(3) . .
O19 W7 Cs2 74.5(2) . .
O34 W7 Cs2 120.7(2) . .
O5 W7 Cs2 62.4(2) . .
O20 W7 Cs2 133.6(2) . .
O25 W7 Cs2 142.73(18) . .
O26 W7 Cs1 75.5(3) . .
O19 W7 Cs1 47.7(2) . .
O34 W7 Cs1 140.7(2) . .
O5 W7 Cs1 130.2(2) . .
O20 W7 Cs1 54.1(2) . .
O25 W7 Cs1 105.49(19) . .
Cs2 W7 Cs1 83.81(2) . .
O26 W7 Cs2 84.1(3) . 13_554
O19 W7 Cs2 133.9(2) . 13_554
O34 W7 Cs2 48.0(2) . 13_554
O5 W7 Cs2 47.7(2) . 13_554
O20 W7 Cs2 137.1(2) . 13_554
O25 W7 Cs2 95.50(18) . 13_554
Cs2 W7 Cs2 77.781(18) . 13_554
Cs1 W7 Cs2 158.84(2) . 13_554
O27 W8 O6 103.8(4) . .
O27 W8 O38 104.2(4) . .
O6 W8 O38 93.8(3) . .
O27 W8 O34 98.2(4) . .
O6 W8 O34 88.9(3) . .
O38 W8 O34 156.1(3) . .
O27 W8 O17 96.9(3) . .
O6 W8 O17 158.5(3) . .
O38 W8 O17 86.8(3) . .
O34 W8 O17 82.3(3) . .
O27 W8 O25 165.2(3) . .
O6 W8 O25 87.3(3) . .
O38 W8 O25 84.5(3) . .
O34 W8 O25 71.9(3) . .
O17 W8 O25 71.3(3) . .
O27 W8 Cs2 81.7(3) . 13_554
O6 W8 Cs2 44.9(2) . 13_554
O38 W8 Cs2 137.5(2) . 13_554
O34 W8 Cs2 53.8(2) . 13_554
O17 W8 Cs2 135.0(2) . 13_554
O25 W8 Cs2 100.19(17) . 13_554
O24 W9 O13 101.3(4) . .
O24 W9 O12 99.8(4) . .
O13 W9 O12 96.1(3) . .
O24 W9 O36 99.9(4) . .
O13 W9 O36 94.1(3) . .
O12 W9 O36 155.6(3) . .
O24 W9 O22 92.9(4) . .
O13 W9 O22 165.3(3) . .
O12 W9 O22 85.1(3) . .
O36 W9 O22 79.6(3) . .
O24 W9 O40 173.9(3) . .
O13 W9 O40 82.2(3) . .
O12 W9 O40 74.7(3) . .
O36 W9 O40 84.8(3) . .
O22 W9 O40 84.0(3) . .
O24 W9 Cs2 66.0(3) . 14_454
O13 W9 Cs2 50.7(2) . 14_454
O12 W9 Cs2 68.5(2) . 14_454
O36 W9 Cs2 133.6(2) . 14_454
O22 W9 Cs2 141.4(2) . 14_454
O40 W9 Cs2 113.56(18) . 14_454
O24 W9 Cs1 51.7(3) . 14_454
O13 W9 Cs1 77.4(2) . 14_454
O12 W9 Cs1 147.3(2) . 14_454
O36 W9 Cs1 56.9(2) . 14_454
O22 W9 Cs1 109.3(2) . 14_454
O40 W9 Cs1 134.34(18) . 14_454
Cs2 W9 Cs1 83.41(2) 14_454 14_454
O30 W10 O36 100.9(3) . .
O30 W10 O37 102.7(3) . .
O36 W10 O37 89.0(3) . .
O30 W10 O9 100.2(3) . .
O36 W10 O9 158.9(3) . .
O37 W10 O9 86.9(3) . .
O30 W10 O21 97.6(3) . .
O36 W10 O21 90.4(3) . .
O37 W10 O21 159.5(3) . .
O9 W10 O21 86.3(3) . .
O30 W10 O10 168.6(3) . .
O36 W10 O10 84.5(3) . .
O37 W10 O10 87.4(3) . .
O9 W10 O10 74.7(3) . .
O21 W10 O10 72.1(3) . .
O30 W10 Cs1 54.5(2) . 14_454
O36 W10 Cs1 48.5(2) . 14_454
O37 W10 Cs1 110.7(2) . 14_454
O9 W10 Cs1 151.1(2) . 14_454
O21 W10 Cs1 83.8(2) . 14_454
O10 W10 Cs1 126.99(17) . 14_454
O30 W10 Cs1 87.2(2) . .
O36 W10 Cs1 140.8(2) . .
O37 W10 Cs1 51.9(2) . .
O9 W10 Cs1 41.1(2) . .
O21 W10 Cs1 126.8(2) . .
O10 W10 Cs1 95.04(18) . .
Cs1 W10 Cs1 135.86(3) 14_454 .
W4 O1 Cr1 139.8(4) . 2
W4 O1 Dy1 126.4(3) . .
Cr1 O1 Dy1 93.3(3) 2 .
W4 O1 K3 90.6(3) . .
Cr1 O1 K3 77.8(2) 2 .
Dy1 O1 K3 95.4(2) . .
W4 O2 Cr1 148.7(4) . .
W4 O2 K3 114.0(3) . .
Cr1 O2 K3 95.2(3) . .
W5 O3 W2 145.6(4) . .
W5 O3 K1 106.3(3) . 11_554
W2 O3 K1 108.0(3) . 11_554
W2 O4 K2 132.9(4) . .
W7 O5 W3 152.5(4) . .
W7 O5 Cs2 107.5(3) . 13_554
W3 O5 Cs2 99.1(3) . 13_554
W7 O5 Cs2 89.3(2) . .
W3 O5 Cs2 93.4(3) . .
Cs2 O5 Cs2 98.64(18) 13_554 .
W8 O6 Cr1 142.6(4) . .
W8 O6 Cs2 111.2(3) . 13_554
Cr1 O6 Cs2 103.4(3) . 13_554
W3 O7 Cr1 109.6(3) . .
W3 O7 Dy1 132.7(4) . 3
Cr1 O7 Dy1 87.4(3) . 3
W3 O7 Cs2 108.9(3) . 13_554
Cr1 O7 Cs2 102.0(3) . 13_554
Dy1 O7 Cs2 110.0(2) 3 13_554
W2 O8 Dy1 158.6(4) . .
W2 O8 K3 97.2(3) . .
Dy1 O8 K3 103.7(2) . .
W10 O9 W6 119.9(4) . .
W10 O9 Cs1 115.6(3) . .
W6 O9 Cs1 98.5(3) . .
Ge1 O10 W10 120.6(4) . .
Ge1 O10 W5 121.5(4) . .
W10 O10 W5 96.4(3) . .
Ge1 O10 W6 124.4(3) . .
W10 O10 W6 93.1(2) . .
W5 O10 W6 93.4(3) . .
W5 O11 Dy1 155.0(4) . .
W5 O11 K1 92.3(3) . .
Dy1 O11 K1 100.5(3) . .
W9 O12 W4 117.8(4) . .
W9 O12 Cs2 83.9(3) . 14_454
W4 O12 Cs2 116.6(3) . 14_454
W9 O13 Dy1 126.0(4) . .
W9 O13 Cs2 104.1(3) . 14_454
Dy1 O13 Cs2 111.0(3) . 14_454
W3 O14 W2 119.8(4) . .
W3 O14 K1 106.1(3) . 11_554
W2 O14 K1 104.6(3) . 11_554
W4 O15 Na2 143.0(4) . .
W6 O16 W5 118.5(4) . .
W6 O16 K1 101.9(3) . 11_554
W5 O16 K1 101.8(3) . 11_554
W6 O16 Na3 142.9(4) . 12_554
W5 O16 Na3 95.4(3) . 12_554
K1 O16 Na3 84.1(3) 11_554 12_554
W1 O17 W8 119.9(4) . .
W3 O18 Na3 148.8(4) . .
W3 O18 Na3A 153.4(6) . .
W3 O18 Cs2 108.7(3) . .
Na3 O18 Cs2 101.2(3) . .
Na3A O18 Cs2 88.2(5) . .
W7 O19 W6 152.6(4) . .
W7 O19 Cs1 105.7(3) . .
W6 O19 Cs1 101.7(3) . .
W7 O20 W1 118.1(4) . .
W7 O20 Cs1 98.1(3) . .
W1 O20 Cs1 115.4(3) . .
W10 O21 W5 119.8(4) . .
W1 O22 W9 156.1(5) . .
W6 O23 W3 154.9(4) . .
W6 O23 K1 100.2(3) . 11_554
W3 O23 K1 102.4(3) . 11_554
W9 O24 Cs1 103.9(3) . 14_454
W9 O24 Cs2 88.8(3) . 14_454
Cs1 O24 Cs2 101.0(2) 14_454 14_454
Ge1 O25 W7 124.8(4) . .
Ge1 O25 W1 121.4(4) . .
W7 O25 W1 93.8(3) . .
Ge1 O25 W8 120.6(4) . .
W7 O25 W8 94.4(3) . .
W1 O25 W8 94.4(3) . .
W7 O26 Cs2 111.2(4) . .
W6 O29 Na1 156.5(4) . .
W10 O30 Cs1 102.9(3) . 14_454
Dy1 O31 K1 102.9(3) . .
W2 O32 Cr1 110.1(3) . .
W2 O32 Dy1 138.2(3) . 3
Cr1 O32 Dy1 87.2(3) . 3
W2 O32 K3 107.6(3) . .
Cr1 O32 K3 94.0(3) . .
Dy1 O32 K3 108.8(2) 3 .
Dy1 O33 K1 107.1(3) . .
W7 O34 W8 119.3(4) . .
W7 O34 Na3A 125.2(7) . 13_554
W8 O34 Na3A 110.0(6) . 13_554
W7 O34 Na3 107.8(4) . 13_554
W8 O34 Na3 123.1(4) . 13_554
W7 O34 Cs2 107.3(3) . 13_554
W8 O34 Cs2 97.7(3) . 13_554
Na3A O34 Cs2 87.4(5) 13_554 13_554
Na3 O34 Cs2 97.1(3) 13_554 13_554
W5 O35 Na3A 114.3(6) . 12_554
W5 O35 Na3 114.0(4) . 12_554
W5 O35 K1 111.1(4) . .
Na3A O35 K1 120.6(6) 12_554 .
Na3 O35 K1 131.1(3) 12_554 .
W10 O36 W9 154.4(4) . .
W10 O36 Cs1 107.3(3) . 14_454
W9 O36 Cs1 94.2(3) . 14_454
W10 O37 W1 148.1(4) . .
W10 O37 Cs1 103.6(3) . .
W1 O37 Cs1 106.8(3) . .
W8 O38 W4 145.8(4) . .
Ge1 O39 Cr1 119.8(4) . .
Ge1 O39 W2 121.9(4) . .
Cr1 O39 W2 94.7(3) . .
Ge1 O39 W3 126.3(4) . .
Cr1 O39 W3 93.0(3) . .
W2 O39 W3 93.0(3) . .
Ge1 O40 W9 123.2(4) . .
Ge1 O40 W4 121.2(4) . .
W9 O40 W4 95.4(3) . .
Ge1 O40 Dy1 124.1(3) . .
W9 O40 Dy1 91.3(2) . .
W4 O40 Dy1 93.5(2) . .
Cs1 O1W K1 164.9(4) 14_454 .
Na1 O3W Cs2 84.1(5) 14_454 14_454
Na1 O4W K1 114.3(7) . 11_554
Na1 O4W Cs2 86.8(5) . .
K1 O4W Cs2 128.3(6) 11_554 .
Na3 O5W K1 83.8(6) . 3

loop_
_geom_bond_atom_site_label_1
_geom_bond_atom_site_label_2
_geom_bond_distance
_geom_bond_site_symmetry_2
Cr1 O1 1.938(7) 3
Cr1 O6 1.941(7) .
Cr1 O2 1.946(8) .
Cr1 O32 1.995(7) .
Cr1 O39 1.997(8) .
Cr1 O7 2.008(7) .
Cr1 Dy1 3.1300(16) 3
Cr1 K3 3.5375(18) .
Cr1 Cs2 4.0634(17) 13_554
Dy1 O11 2.287(7) .
Dy1 O8 2.293(7) .
Dy1 O13 2.335(7) .
Dy1 O1 2.349(7) .
Dy1 O33 2.457(7) .
Dy1 O31 2.483(8) .
Dy1 O7 2.492(7) 2
Dy1 O32 2.509(7) 2
Dy1 O40 2.863(7) .
Dy1 Cr1 3.1300(16) 2
Dy1 K1 4.298(3) .
Dy1 K3 4.3073(8) .
Ge1 O40 1.721(7) .
Ge1 O10 1.732(7) .
Ge1 O39 1.744(7) .
Ge1 O25 1.752(7) .
Na1 O4W 2.735(19) .
Na1 O29 2.754(10) .
Na1 O3W 2.948(16) 15_554
Na1 Cs2 4.316(6) .
Na2 O15 2.588(9) .
Na2 O15 2.588(9) 2
Na2 O15 2.588(9) 3
Na3 O5W 2.60(2) .
Na3 O18 2.739(10) .
Na3 O35 2.768(10) 11_554
Na3 O34 2.826(10) 13_554
Na3 O16 3.016(10) 11_554
Na3 K1 3.951(8) 3
Na3 Cs2 4.672(7) .
Na3A O35 2.75(2) 11_554
Na3A O34 2.82(2) 13_554
Na3A O18 2.88(2) .
Na3A Cs2 4.30(2) .
K1 O35 2.774(8) .
K1 O33 2.878(8) .
K1 O16 2.882(8) 12_554
K1 O3 2.894(8) 12_554
K1 O14 2.902(8) 12_554
K1 O23 2.917(8) 12_554
K1 O31 2.997(9) .
K1 O4W 3.061(19) 12_554
K1 O11 3.245(8) .
K1 O5W 3.270(19) 2
K1 O1W 3.344(14) .
K1 W6 3.747(3) 12_554
K2 O4 2.633(7) .
K2 O4 2.633(7) 10_554
K2 O4 2.633(7) 12_554
K2 O4 2.633(7) 3
K2 O4 2.633(7) 11_554
K2 O4 2.633(7) 2
K2 W2 4.0175(4) 12_554
K2 W2 4.0175(4) 3
K2 W2 4.0175(4) .
K2 W2 4.0175(4) 10_554
K2 W2 4.0176(4) 11_554
K2 W2 4.0176(4) 2
K3 O2 2.783(7) 3
K3 O2 2.783(7) .
K3 O2 2.783(7) 2
K3 O32 2.785(7) 3
K3 O32 2.785(7) 2
K3 O32 2.785(7) .
K3 O8 3.143(7) 2
K3 O8 3.143(7) 3
K3 O8 3.143(7) .
K3 O1 3.396(7) 3
K3 O1 3.396(7) .
K3 O1 3.396(7) 2
Cs1 O1W 3.096(14) 15_554
Cs1 O19 3.133(7) .
Cs1 O9 3.225(7) .
Cs1 O24 3.303(9) 15_554
Cs1 O20 3.338(8) .
Cs1 O36 3.429(8) 15_554
Cs1 O37 3.584(8) .
Cs1 O30 3.656(7) 15_554
Cs1 W6 4.0109(11) .
Cs1 W7 4.0779(12) .
Cs1 W9 4.0838(12) 15_554
Cs1 W10 4.3741(11) 15_554
Cs2 O26 3.087(8) .
Cs2 O7 3.140(7) 13_554
Cs2 O6 3.148(7) 13_554
Cs2 O13 3.245(7) 15_554
Cs2 O18 3.290(8) .
Cs2 O5 3.370(7) 13_554
Cs2 O34 3.385(8) 13_554
Cs2 O3W 3.470(19) 15_554
Cs2 O4W 3.50(2) .
Cs2 O5 3.578(7) .
Cs2 O24 3.712(9) 15_554
Cs2 O12 3.803(8) 15_554
W1 O28 1.738(8) .
W1 O22 1.831(8) .
W1 O17 1.878(8) .
W1 O37 1.965(8) .
W1 O20 1.984(8) .
W1 O25 2.306(7) .
W2 O4 1.731(7) .
W2 O8 1.781(7) .
W2 O32 1.881(7) .
W2 O3 1.962(7) .
W2 O14 2.069(7) .
W2 O39 2.314(7) .
W2 K1 3.966(3) 11_554
W3 O18 1.718(8) .
W3 O14 1.858(8) .
W3 O7 1.881(7) .
W3 O5 1.945(7) .
W3 O23 1.971(7) .
W3 O39 2.370(7) .
W3 K1 3.856(3) 11_554
W3 Cs2 4.1502(9) 13_554
W4 O15 1.712(7) .
W4 O2 1.820(7) .
W4 O1 1.870(7) .
W4 O12 2.013(8) .
W4 O38 2.020(7) .
W4 O40 2.287(7) .
W5 O35 1.731(8) .
W5 O11 1.779(7) .
W5 O3 1.890(7) .
W5 O21 1.977(8) .
W5 O16 2.071(8) .
W5 O10 2.288(7) .
W5 K1 3.877(3) 11_554
W6 O29 1.708(8) .
W6 O16 1.872(8) .
W6 O23 1.889(7) .
W6 O19 1.948(8) .
W6 O9 1.955(7) .
W6 O10 2.368(7) .
W6 K1 3.747(3) 11_554
W7 O26 1.714(8) .
W7 O19 1.897(8) .
W7 O34 1.904(8) .
W7 O5 1.917(8) .
W7 O20 1.919(8) .
W7 O25 2.280(7) .
W7 Cs2 4.3490(9) 13_554
W8 O27 1.734(8) .
W8 O6 1.804(7) .
W8 O38 1.846(8) .
W8 O34 2.000(8) .
W8 O17 2.035(8) .
W8 O25 2.312(7) .
W8 Cs2 4.1553(9) 13_554
W9 O24 1.735(8) .
W9 O13 1.779(8) .
W9 O12 1.895(8) .
W9 O36 1.982(8) .
W9 O22 2.073(8) .
W9 O40 2.239(7) .
W9 Cs2 4.0638(9) 14_454
W9 Cs1 4.0840(12) 14_454
W10 O30 1.720(7) .
W10 O36 1.880(8) .
W10 O37 1.883(8) .
W10 O9 1.941(7) .
W10 O21 1.955(8) .
W10 O10 2.276(7) .
W10 Cs1 4.3742(11) 14_454
O1 Cr1 1.938(7) 2
O3 K1 2.894(8) 11_554
O5 Cs2 3.370(7) 13_554
O6 Cs2 3.148(7) 13_554
O7 Dy1 2.492(7) 3
O7 Cs2 3.140(7) 13_554
O12 Cs2 3.803(8) 14_454
O13 Cs2 3.245(7) 14_454
O14 K1 2.902(8) 11_554
O16 K1 2.882(8) 11_554
O16 Na3 3.016(10) 12_554
O23 K1 2.917(8) 11_554
O24 Cs1 3.303(9) 14_454
O24 Cs2 3.712(9) 14_454
O30 Cs1 3.656(7) 14_454
O32 Dy1 2.509(7) 3
O34 Na3A 2.82(2) 13_554
O34 Na3 2.826(10) 13_554
O34 Cs2 3.385(8) 13_554
O35 Na3A 2.75(2) 12_554
O35 Na3 2.768(10) 12_554
O36 Cs1 3.430(8) 14_454
O1W Cs1 3.097(14) 14_454
O3W Na1 2.949(16) 14_454
O3W Cs2 3.470(19) 14_454
O4W K1 3.061(19) 11_554
O5W K1 3.270(19) 3

loop_
_platon_squeeze_void_nr
_platon_squeeze_void_average_x
_platon_squeeze_void_average_y
_platon_squeeze_void_average_z
_platon_squeeze_void_volume
_platon_squeeze_void_count_electrons
1 0.000 0.000 0.000 1805.4 239.1
2 0.667 0.333 0.333 1806.1 236.6
3 0.333 0.667 0.667 1806.3 237.3
